data_4511660
loop_
_publ_author_name
'Willett, Roger D.'
'Awwadi, Firas'
'Butcher, Robert'
'Haddad, Salim'
'Twamley, Brendan'

_publ_section_title
;
 The Aryl Bromine&#x2212;Halide Ion Synthon and Its Role in the Control of
 the Crystal Structures of Tetrahalocuprate(II) Ions
;
_journal_issue 3
_journal_name_full 'Crystal Growth &amp; Design'
_journal_page_first 301
_journal_paper_doi 10.1021/cg030003y
_journal_volume 3
_journal_year 2003
_chemical_formula_moiety C10H10Br2N2Cl4Cu
_chemical_formula_sum 'C10 H10 Br2 Cl4 Cu N2'
_chemical_formula_weight 523.36
_chemical_name_common (4-BrPyH)2CuCl4
_chemical_name_systematic
; 
  4-Bromopyridinium Tetrachlorocuprate(II) 
;
_space_group_IT_number 14
_symmetry_cell_setting monoclinic
_symmetry_space_group_name_Hall '-P 2ybc'
_symmetry_space_group_name_H-M 'P 1 21/c 1'
_atom_sites_solution_hydrogens geom
_atom_sites_solution_primary direct
_atom_sites_solution_secondary difmap
_audit_creation_method SHELXL-97
_cell_angle_alpha 90.00
_cell_angle_beta 116.251(7)
_cell_angle_gamma 90.00
_cell_formula_units_Z 4
_cell_length_a 7.7752(9)
_cell_length_b 27.963(3)
_cell_length_c 8.7233(10)
_cell_measurement_reflns_used 29
_cell_measurement_temperature 295(2)
_cell_measurement_theta_max 12.51
_cell_measurement_theta_min 5.29
_cell_volume 1701.0(3)
_computing_cell_refinement 'Bruker XSCANS'
_computing_data_collection 'Bruker XSCANS'
_computing_data_reduction 'Bruker SHELXTL'
_computing_molecular_graphics 'XP, Bruker SHELXTL v. 5.10'
_computing_publication_material 'XCIF, Bruker SHELXTL v. 5.10'
_computing_structure_refinement 'XL, Bruker SHELXTL v. 5.10'
_computing_structure_solution 'XS, Bruker SHELXTL v. 5.10'
_diffrn_ambient_temperature 295(2)
_diffrn_measured_fraction_theta_full 0.999
_diffrn_measured_fraction_theta_max 0.999
_diffrn_measurement_device_type 'Siemens P21 upgraded to P4'
_diffrn_measurement_method \w
_diffrn_radiation_monochromator graphite
_diffrn_radiation_source 'sealed tube'
_diffrn_radiation_type MoK\a
_diffrn_radiation_wavelength 0.71073
_diffrn_reflns_av_R_equivalents 0.0515
_diffrn_reflns_av_sigmaI/netI 0.0660
_diffrn_reflns_limit_h_max 9
_diffrn_reflns_limit_h_min -1
_diffrn_reflns_limit_k_max 1
_diffrn_reflns_limit_k_min -33
_diffrn_reflns_limit_l_max 9
_diffrn_reflns_limit_l_min -10
_diffrn_reflns_number 3878
_diffrn_reflns_theta_full 25.00
_diffrn_reflns_theta_max 25.00
_diffrn_reflns_theta_min 2.70
_diffrn_standards_decay_% none
_diffrn_standards_interval_count 97
_diffrn_standards_number 3
_exptl_absorpt_coefficient_mu 6.597
_exptl_absorpt_correction_T_max 0.3859
_exptl_absorpt_correction_T_min 0.3135
_exptl_absorpt_correction_type psi-scan
_exptl_absorpt_process_details 'XPREP, Bruker SHELXTL v. 5.10'
_exptl_crystal_colour Orange
_exptl_crystal_density_diffrn 2.044
_exptl_crystal_density_method 'not measured'
_exptl_crystal_description Parallelpiped
_exptl_crystal_F_000 1004
_exptl_crystal_size_max 0.3
_exptl_crystal_size_mid 0.2
_exptl_crystal_size_min 0.15
_refine_diff_density_max 0.400
_refine_diff_density_min -0.451
_refine_diff_density_rms 0.098
_refine_ls_extinction_coef 0.0069(5)
_refine_ls_extinction_expression Fc^*^=kFc[1+0.001xFc^2^\l^3^/sin(2\q)]^-1/4^
_refine_ls_extinction_method SHELXL
_refine_ls_goodness_of_fit_ref 1.025
_refine_ls_hydrogen_treatment constr
_refine_ls_matrix_type full
_refine_ls_number_parameters 173
_refine_ls_number_reflns 3008
_refine_ls_number_restraints 0
_refine_ls_restrained_S_all 1.025
_refine_ls_R_factor_all 0.0779
_refine_ls_R_factor_gt 0.0441
_refine_ls_shift/su_max 0.001
_refine_ls_shift/su_mean 0.000
_refine_ls_structure_factor_coef Fsqd
_refine_ls_weighting_details 'calc w=1/[\s^2^(Fo^2^)+(0.0381P)^2^+0.7573P] where P=(Fo^2^+2Fc^2^)/3'
_refine_ls_weighting_scheme calc
_refine_ls_wR_factor_gt 0.0873
_refine_ls_wR_factor_ref 0.0982
_reflns_number_gt 2098
_reflns_number_total 3008
_reflns_threshold_expression >2sigma(I)
_cod_data_source_file cg030003y_s1.cif
_cod_data_source_block '_(4BP)2CuCl4'
_cod_depositor_comments
;
The following automatic conversions were performed:

'_symmetry_cell_setting' value 'Monoclinic' changed to 'monoclinic'
according to
/usr/data/users/saulius/automatic-downloads/retrospective/ACS/lib/dictionaries/cif_core.dic
dictionary named 'cif_core.dic' version 2.4.2 from
2011-04-26.

'_exptl_absorpt_correction_type' value 'Psi-Scan'
changed to 'psi-scan' according to
/usr/data/users/saulius/automatic-downloads/retrospective/ACS/lib/dictionaries/cif_core.dic
dictionary named 'cif_core.dic' version 2.4.2 from 2011-04-26.

Automatic conversion script
Id: cif_fix_values 2281 2013-09-26 08:29:07Z andrius 
;
_cod_original_sg_symbol_H-M P2(1)/c
_cod_database_code 4511660

loop_
_symmetry_equiv_pos_as_xyz
'x, y, z'
'-x, y+1/2, -z+1/2'
'-x, -y, -z'
'x, -y-1/2, z-1/2'

loop_
_atom_site_label
_atom_site_type_symbol
_atom_site_fract_x
_atom_site_fract_y
_atom_site_fract_z
_atom_site_U_iso_or_equiv
_atom_site_adp_type
_atom_site_occupancy
_atom_site_symmetry_multiplicity
_atom_site_calc_flag
_atom_site_refinement_flags
Cu Cu -0.53236(9) 0.12185(2) 0.05716(8) 0.0442(2) Uani 1 1 d .
Cl4 Cl -0.5571(2) 0.14715(6) 0.28978(19) 0.0538(4) Uani 1 1 d .
Cl1 Cl -0.2596(2) 0.07882(6) 0.17838(18) 0.0567(4) Uani 1 1 d .
Cl2 Cl -0.4553(2) 0.15814(6) -0.13659(18) 0.0561(4) Uani 1 1 d .
Cl3 Cl -0.8355(2) 0.10409(6) -0.1146(2) 0.0624(5) Uani 1 1 d .
N1 N -0.2663(6) 0.05004(18) -0.1698(6) 0.0494(12) Uani 1 1 d .
H1 H -0.2744 0.0682 -0.0936 0.059 Uiso 1 1 calc R
C2 C -0.2792(8) 0.0695(2) -0.3120(8) 0.0510(15) Uani 1 1 d .
H2 H -0.2963 0.1024 -0.3277 0.061 Uiso 1 1 calc R
C3 C -0.2678(8) 0.0419(2) -0.4372(7) 0.0458(14) Uani 1 1 d .
H3 H -0.2792 0.0555 -0.5387 0.055 Uiso 1 1 calc R
Br4 Br -0.22084(9) -0.04483(2) -0.57615(8) 0.0526(2) Uani 1 1 d .
C4 C -0.2392(7) -0.00605(19) -0.4079(6) 0.0383(13) Uani 1 1 d .
C5 C -0.2257(8) -0.0263(2) -0.2587(7) 0.0484(15) Uani 1 1 d .
H5 H -0.2067 -0.0590 -0.2393 0.058 Uiso 1 1 calc R
C6 C -0.2411(9) 0.0031(3) -0.1400(8) 0.0574(16) Uani 1 1 d .
H6 H -0.2341 -0.0096 -0.0388 0.069 Uiso 1 1 calc R
N11 N -0.7967(7) 0.1956(2) -0.4631(7) 0.0593(14) Uani 1 1 d .
H11 H -0.7153 0.1786 -0.3810 0.071 Uiso 1 1 calc R
C12 C -0.9294(10) 0.1739(2) -0.5972(9) 0.0638(18) Uani 1 1 d .
H12 H -0.9327 0.1407 -0.6016 0.077 Uiso 1 1 calc R
C13 C -1.0626(9) 0.1996(2) -0.7299(7) 0.0518(15) Uani 1 1 d .
H13 H -1.1553 0.1845 -0.8257 0.062 Uiso 1 1 calc R
Br14 Br -1.23538(10) 0.28533(2) -0.89571(8) 0.0611(2) Uani 1 1 d .
C14 C -1.0549(8) 0.2487(2) -0.7169(7) 0.0463(14) Uani 1 1 d .
C15 C -0.9137(9) 0.2713(2) -0.5772(8) 0.0573(17) Uani 1 1 d .
H15 H -0.9068 0.3044 -0.5694 0.069 Uiso 1 1 calc R
C16 C -0.7839(9) 0.2429(3) -0.4501(8) 0.0633(18) Uani 1 1 d .
H16 H -0.6865 0.2569 -0.3544 0.076 Uiso 1 1 calc R

loop_
_atom_site_aniso_label
_atom_site_aniso_U_11
_atom_site_aniso_U_22
_atom_site_aniso_U_33
_atom_site_aniso_U_23
_atom_site_aniso_U_13
_atom_site_aniso_U_12
Cu 0.0403(4) 0.0500(4) 0.0377(4) -0.0011(3) 0.0132(3) 0.0018(3)
Cl4 0.0612(10) 0.0579(9) 0.0451(8) -0.0109(7) 0.0259(7) -0.0009(8)
Cl1 0.0591(9) 0.0693(10) 0.0402(8) 0.0139(7) 0.0207(7) 0.0232(8)
Cl2 0.0577(9) 0.0636(10) 0.0430(8) 0.0140(7) 0.0187(7) 0.0047(8)
Cl3 0.0439(9) 0.0623(10) 0.0646(10) -0.0174(8) 0.0090(7) -0.0052(8)
N1 0.046(3) 0.056(3) 0.049(3) -0.009(3) 0.024(2) -0.005(3)
C2 0.049(4) 0.041(3) 0.062(4) 0.002(3) 0.024(3) -0.003(3)
C3 0.046(3) 0.050(4) 0.041(3) 0.002(3) 0.019(3) 0.001(3)
Br4 0.0521(4) 0.0527(4) 0.0497(4) -0.0084(3) 0.0195(3) -0.0002(3)
C4 0.027(3) 0.044(3) 0.038(3) -0.007(3) 0.009(2) -0.007(2)
C5 0.051(4) 0.044(3) 0.048(4) -0.001(3) 0.020(3) 0.000(3)
C6 0.048(4) 0.075(5) 0.046(3) 0.007(4) 0.018(3) 0.001(3)
N11 0.054(3) 0.062(4) 0.054(3) 0.009(3) 0.016(3) 0.011(3)
C12 0.066(4) 0.050(4) 0.067(5) -0.004(3) 0.022(4) 0.002(4)
C13 0.052(4) 0.053(4) 0.042(3) -0.004(3) 0.013(3) -0.001(3)
Br14 0.0639(4) 0.0619(4) 0.0558(4) 0.0113(3) 0.0249(3) 0.0195(3)
C14 0.050(4) 0.042(3) 0.050(3) 0.005(3) 0.025(3) 0.006(3)
C15 0.064(4) 0.049(4) 0.056(4) -0.002(3) 0.023(4) -0.008(3)
C16 0.053(4) 0.078(5) 0.050(4) -0.006(4) 0.014(3) -0.015(4)

loop_
_atom_type_symbol
_atom_type_description
_atom_type_scat_dispersion_real
_atom_type_scat_dispersion_imag
_atom_type_scat_source
C C 0.0033 0.0016 'International Tables Vol C Tables 4.2.6.8 and 6.1.1.4'
H H 0.0000 0.0000 'International Tables Vol C Tables 4.2.6.8 and 6.1.1.4'
N N 0.0061 0.0033 'International Tables Vol C Tables 4.2.6.8 and 6.1.1.4'
Cl Cl 0.1484 0.1585 'International Tables Vol C Tables 4.2.6.8 and 6.1.1.4'
Cu Cu 0.3201 1.2651 'International Tables Vol C Tables 4.2.6.8 and 6.1.1.4'
Br Br -0.2901 2.4595 'International Tables Vol C Tables 4.2.6.8 and 6.1.1.4'

loop_
_geom_angle_atom_site_label_1
_geom_angle_atom_site_label_2
_geom_angle_atom_site_label_3
_geom_angle
Cl3 Cu Cl4 101.04(7)
Cl3 Cu Cl1 134.06(7)
Cl4 Cu Cl1 100.59(6)
Cl3 Cu Cl2 98.57(7)
Cl4 Cu Cl2 133.79(7)
Cl1 Cu Cl2 94.86(6)
C2 N1 C6 122.2(5)
C2 N1 H1 118.9
C6 N1 H1 118.9
N1 C2 C3 120.9(5)
N1 C2 H2 119.6
C3 C2 H2 119.6
C4 C3 C2 117.7(5)
C4 C3 H3 121.1
C2 C3 H3 121.1
C3 C4 C5 121.2(5)
C3 C4 Br4 118.9(4)
C5 C4 Br4 119.9(4)
C6 C5 C4 118.1(6)
C6 C5 H5 120.9
C4 C5 H5 120.9
N1 C6 C5 119.8(6)
N1 C6 H6 120.1
C5 C6 H6 120.1
C12 N11 C16 122.4(6)
C12 N11 H11 118.8
C16 N11 H11 118.8
N11 C12 C13 120.8(6)
N11 C12 H12 119.6
C13 C12 H12 119.6
C12 C13 C14 117.8(6)
C12 C13 H13 121.1
C14 C13 H13 121.1
C13 C14 C15 121.2(6)
C13 C14 Br14 119.2(5)
C15 C14 Br14 119.6(5)
C16 C15 C14 117.5(6)
C16 C15 H15 121.3
C14 C15 H15 121.3
N11 C16 C15 120.4(6)
N11 C16 H16 119.8
C15 C16 H16 119.8

loop_
_geom_bond_atom_site_label_1
_geom_bond_atom_site_label_2
_geom_bond_distance
Cu Cl3 2.2190(16)
Cu Cl4 2.2361(16)
Cu Cl1 2.2536(16)
Cu Cl2 2.2674(16)
N1 C2 1.317(7)
N1 C6 1.336(8)
N1 H1 0.8600
C2 C3 1.371(8)
C2 H2 0.9300
C3 C4 1.366(8)
C3 H3 0.9300
Br4 C4 1.880(5)
C4 C5 1.381(7)
C5 C6 1.368(8)
C5 H5 0.9300
C6 H6 0.9300
N11 C12 1.317(8)
N11 C16 1.326(9)
N11 H11 0.8600
C12 C13 1.367(8)
C12 H12 0.9300
C13 C14 1.375(8)
C13 H13 0.9300
Br14 C14 1.875(6)
C14 C15 1.381(8)
C15 C16 1.374(9)
C15 H15 0.9300
C16 H16 0.9300

loop_
_geom_hbond_atom_site_label_D
_geom_hbond_atom_site_label_H
_geom_hbond_atom_site_label_A
_geom_hbond_distance_DH
_geom_hbond_distance_HA
_geom_hbond_distance_DA
_geom_hbond_angle_DHA
N1 H1 Cl1 0.86 2.34 3.121(5) 150.4
N11 H11 Cl2 0.86 2.27 3.094(5) 160.7

loop_
_geom_torsion_atom_site_label_1
_geom_torsion_atom_site_label_2
_geom_torsion_atom_site_label_3
_geom_torsion_atom_site_label_4
_geom_torsion
C6 N1 C2 C3 0.2(9)
N1 C2 C3 C4 -1.2(8)
C2 C3 C4 C5 1.2(8)
C2 C3 C4 Br4 -179.5(4)
C3 C4 C5 C6 -0.2(8)
Br4 C4 C5 C6 -179.6(4)
C2 N1 C6 C5 0.8(9)
C4 C5 C6 N1 -0.8(9)
C16 N11 C12 C13 -0.5(10)
N11 C12 C13 C14 -1.1(10)
C12 C13 C14 C15 2.0(9)
C12 C13 C14 Br14 -179.8(5)
C13 C14 C15 C16 -1.3(9)
Br14 C14 C15 C16 -179.5(5)
C12 N11 C16 C15 1.3(10)
C14 C15 C16 N11 -0.3(10)
